data_2100770
loop_
_publ_author_name
'Kawata, T.'
'Uekusa, H.'
'Ohba, S.'
'Furukawa, T.'
'Tokii, T.'
'Muto, Y.'
'Kato, M.'

_publ_section_title
;
 Magneto-structural correlation in dimeric copper(II) benzoates
;
_journal_issue 3
_journal_name_full 'Acta Crystallographica Section B'
_journal_page_first 253
_journal_page_last 261
_journal_paper_doi 10.1107/S0108768191012697
_journal_volume 48
_journal_year 1992
_chemical_formula_moiety '4(C7 H5 O2),Cu2,2(C7 H6 O2)'
_chemical_formula_sum 'C42 H32 Cu2 O6'
_chemical_formula_weight 855.8
_space_group_IT_number 14
_space_group_name_Hall '-P 2yn'
_space_group_name_H-M_alt 'P 1 21/n 1'
_symmetry_cell_setting monoclinic
_symmetry_space_group_name_H-M 'P 1 21/n 1'
_cell_angle_alpha 90
_cell_angle_beta 91.370(10)
_cell_angle_gamma 90
_cell_formula_units_Z 2
_cell_length_a 15.283(2)
_cell_length_b 11.716(2)
_cell_length_c 10.7830(10)
_cell_volume 1930.2(5)
_diffrn_radiation_type Mo
_diffrn_radiation_wavelength 0.71073
_exptl_absorpt_coefficient_mu 1.165
_exptl_crystal_density_diffrn 1.49
_exptl_crystal_density_meas 1.48(2)
_exptl_crystal_F_000 1317
_cod_data_source_file as0548.cif
_cod_data_source_block as0548a
_cod_original_sg_symbol_H-M 'P 21/n'
_cod_database_code 2100770

loop_
_space_group_symop_id
_space_group_symop_operation_xyz
1 x,y,z
2 -x+1/2,y+1/2,-z+1/2
3 -x,-y,-z
4 x+1/2,-y+1/2,z+1/2

loop_
_atom_site_label
_atom_site_fract_x
_atom_site_fract_y
_atom_site_fract_z
Cu .02084(2) .10666(3) -.01787(19)
O(1) -.01580(10) .1308(2) .1527(2)
O(2) .13650(10) .0631(2) .0446(2)
O(3) .05420(10) .0500(2) -.1854(3)
O(4) -.10080(10) .1199(2) -.0767(3)
O(5) .05980(10) .2806(2) -.0691(3)
O(6) .1084(2) .2514(2) -.2590(3)
C(1) -.0453(2) .0530(2) .2205(3)
C(11) -.0705(2) .0842(2) .3491(4)
C(12) -.0450(2) .1889(3) .3959(4)
C(13) -.0634(3) .2194(3) .5164(4)
C(14) -.1096(3) .1458(3) .5882(4)
C(15) -.1376(3) .0444(4) .5421(4)
C(16) -.1173(2) .0111(3) .4222(4)
C(2) .1535(2) -.0368(2) .0811(5)
C(21) .2423(2) -.0586(3) .1372(5)
C(22) .2677(2) -.1674(3) .1725(5)
C(23) .3472(2) -.1850(3) .2325(5)
C(24) .4025(2) -.0961(3) .2541(5)
C(25) .3792(2) .0127(3) .2191(6)
C(26) .2987(2) .0319(3) .1599(6)
C(3) .0949(2) .3154(2) -.1611(6)
C(31) .1262(2) .4346(2) -.1748(6)
C(32) .1153(2) .5095(3) -.0736(7)
C(33) .1434(2) .6218(3) -.0893(7)
C(34) .1819(2) .6569(3) -.1957(7)
C(35) .1932(3) .5832(3) -.2914(7)
C(36) .1654(2) .4716(3) -.2826(7)
H(06) .093(2) .195(3) -.2490(10)
H(C12) -.010(2) .240(3) .3570(10)
H(C13) -.045(2) .289(3) .5430(10)
H(C14) -.119(2) .168(3) .6580(10)
H(C15) -.173(2) -.008(3) .5880(10)
H(C16) -.134(2) -.053(3) .3940(10)
H(C22) .230(2) -.255(2) .1610(10)
H(C23) .362(2) -.251(3) .2460(10)
H(C24) .449(2) -.105(2) .2890(10)
H(C25) .413(2) .079(3) .2340(10)
H(C26) .283(2) .105(2) .1380(10)
H(C32) .0920(10) .488(2) -.0120(10)
H(C33) .136(2) .664(2) -.0230(10)
H(C34) .200(2) .734(3) -.2020(10)
H(C35) .215(2) .601(3) -.3590(10)
H(C36) .173(2) .426(3) -.3430(10)

loop_
_geom_bond_atom_site_label_1
_geom_bond_atom_site_label_2
_geom_bond_distance
Cu O(2) 1.945(2)
Cu O(3) 2.002(4)
Cu O(4) 1.956(2)
Cu O(5) 2.197(2)
O(1) C(1) 1.259(4)
O(2) C(2) 1.260(4)
O(3) C(1) 1.271(3)
O(4) C(2) 1.264(3)
C(1) C(11) 1.493(5)
C(2) C(21) 1.495(5)
